data_7019280
loop_
_publ_author_name
'Osten, Kimberly M.'
'Yu, Insun'
'Duffy, Ian R.'
'Lagaditis, Paraskevi O.'
'Yu, Joey C.-C.'
'Wallis, Christopher J.'
'Mehrkhodavandi, Parisa'

_publ_section_title
;
 Effects of ligand tuning on dinuclear indium catalysts for lactide
 polymerization.
;
_journal_issue 26
_journal_name_full 'Dalton transactions (Cambridge, England : 2003)'
_journal_page_first 8123
_journal_page_last 8134
_journal_paper_doi 10.1039/c2dt30148b
_journal_volume 41
_journal_year 2012
_chemical_formula_moiety 'C30 H45 Cl2 In N2 O, C4 H8 O'
_chemical_formula_sum 'C34 H53 Cl2 In N2 O2'
_chemical_formula_weight 707.50
_chemical_name_systematic
;
?
;
_space_group_IT_number 14
_symmetry_cell_setting monoclinic
_symmetry_space_group_name_Hall '-P 2ybc'
_symmetry_space_group_name_H-M 'P 1 21/c 1'
_atom_sites_solution_hydrogens geom
_atom_sites_solution_primary direct
_atom_sites_solution_secondary difmap
_audit_creation_method SHELXL-97
_cell_angle_alpha 90.00
_cell_angle_beta 104.3240(10)
_cell_angle_gamma 90.00
_cell_formula_units_Z 4
_cell_length_a 11.4157(3)
_cell_length_b 17.5129(4)
_cell_length_c 17.1967(4)
_cell_measurement_reflns_used 9750
_cell_measurement_temperature 173(2)
_cell_measurement_theta_max 29.19
_cell_measurement_theta_min 2.63
_cell_volume 3331.12(14)
_computing_structure_refinement 'SHELXL-97 (Sheldrick, 1997)'
_diffrn_ambient_temperature 173(2)
_diffrn_measured_fraction_theta_full 0.999
_diffrn_measured_fraction_theta_max 0.999
_diffrn_measurement_device_type 'Bruker X8 APEX II'
_diffrn_measurement_method 'area detector'
_diffrn_radiation_monochromator graphite
_diffrn_radiation_source 'fine-focus sealed tube'
_diffrn_radiation_type MoK\a
_diffrn_radiation_wavelength 0.71073
_diffrn_reflns_av_R_equivalents 0.0301
_diffrn_reflns_av_sigmaI/netI 0.0214
_diffrn_reflns_limit_h_max 15
_diffrn_reflns_limit_h_min -12
_diffrn_reflns_limit_k_max 24
_diffrn_reflns_limit_k_min -22
_diffrn_reflns_limit_l_max 23
_diffrn_reflns_limit_l_min -22
_diffrn_reflns_number 52518
_diffrn_reflns_theta_full 29.20
_diffrn_reflns_theta_max 29.20
_diffrn_reflns_theta_min 1.69
_exptl_absorpt_coefficient_mu 0.902
_exptl_absorpt_correction_T_max 0.8734
_exptl_absorpt_correction_T_min 0.7806
_exptl_absorpt_correction_type multi-scan
_exptl_crystal_colour colourless
_exptl_crystal_density_diffrn 1.411
_exptl_crystal_density_method 'not measured'
_exptl_crystal_description prism
_exptl_crystal_F_000 1480
_exptl_crystal_size_max 0.40
_exptl_crystal_size_mid 0.28
_exptl_crystal_size_min 0.15
_refine_diff_density_max 3.281
_refine_diff_density_min -0.581
_refine_diff_density_rms 0.088
_refine_ls_extinction_method none
_refine_ls_goodness_of_fit_ref 1.054
_refine_ls_hydrogen_treatment mixed
_refine_ls_matrix_type full
_refine_ls_number_parameters 351
_refine_ls_number_reflns 9024
_refine_ls_number_restraints 0
_refine_ls_restrained_S_all 1.054
_refine_ls_R_factor_all 0.0362
_refine_ls_R_factor_gt 0.0299
_refine_ls_shift/su_max 1.683
_refine_ls_shift/su_mean 0.006
_refine_ls_structure_factor_coef Fsqd
_refine_ls_weighting_details 'calc w=1/[\s^2^(Fo^2^)+(0.0373P)^2^+4.6915P] where P=(Fo^2^+2Fc^2^)/3'
_refine_ls_weighting_scheme calc
_refine_ls_wR_factor_gt 0.0761
_refine_ls_wR_factor_ref 0.0800
_reflns_number_gt 7927
_reflns_number_total 9024
_reflns_threshold_expression >2sigma(I)
_cod_data_source_file c2dt30148b.txt
_cod_data_source_block pm066_0m
_cod_original_sg_symbol_H-M 'P 21/c'
_cod_database_code 7019280

loop_
_symmetry_equiv_pos_as_xyz
'x, y, z'
'-x, y+1/2, -z+1/2'
'-x, -y, -z'
'x, -y-1/2, z-1/2'

loop_
_atom_site_label
_atom_site_type_symbol
_atom_site_fract_x
_atom_site_fract_y
_atom_site_fract_z
_atom_site_U_iso_or_equiv
_atom_site_adp_type
_atom_site_occupancy
_atom_site_symmetry_multiplicity
_atom_site_calc_flag
_atom_site_refinement_flags
C1 C 0.70963(17) 0.26636(11) 0.73180(11) 0.0124(3) Uani 1 1 d .
H1 H 0.6466 0.2255 0.7244 0.015 Uiso 1 1 calc R
C2 C 0.70404(19) 0.30301(12) 0.65027(12) 0.0164(4) Uani 1 1 d .
H2A H 0.7715 0.3398 0.6560 0.020 Uiso 1 1 calc R
H2B H 0.7147 0.2629 0.6120 0.020 Uiso 1 1 calc R
C3 C 0.58474(19) 0.34437(12) 0.61638(12) 0.0177(4) Uani 1 1 d .
H3A H 0.5180 0.3067 0.6038 0.021 Uiso 1 1 calc R
H3B H 0.5878 0.3705 0.5659 0.021 Uiso 1 1 calc R
C4 C 0.5598(2) 0.40289(12) 0.67620(12) 0.0192(4) Uani 1 1 d .
H4A H 0.6220 0.4435 0.6846 0.023 Uiso 1 1 calc R
H4B H 0.4799 0.4268 0.6542 0.023 Uiso 1 1 calc R
C5 C 0.56157(18) 0.36471(11) 0.75610(12) 0.0145(4) Uani 1 1 d .
H5A H 0.5470 0.4035 0.7946 0.017 Uiso 1 1 calc R
H5B H 0.4961 0.3263 0.7483 0.017 Uiso 1 1 calc R
C6 C 0.68306(17) 0.32599(11) 0.79022(11) 0.0123(3) Uani 1 1 d .
H6 H 0.7476 0.3659 0.7984 0.015 Uiso 1 1 calc R
C7 C 0.86100(17) 0.16470(12) 0.72221(12) 0.0146(4) Uani 1 1 d .
H7A H 0.8426 0.1776 0.6644 0.018 Uiso 1 1 calc R
H7B H 0.8106 0.1203 0.7288 0.018 Uiso 1 1 calc R
C8 C 1.04008(17) 0.12133(11) 0.83099(11) 0.0124(3) Uani 1 1 d .
C9 C 1.16484(17) 0.10269(11) 0.85740(11) 0.0125(3) Uani 1 1 d .
C10 C 1.23356(17) 0.10637(11) 0.80072(12) 0.0138(4) Uani 1 1 d .
H10 H 1.3171 0.0942 0.8179 0.017 Uiso 1 1 calc R
C11 C 1.18745(17) 0.12681(11) 0.72034(12) 0.0130(3) Uani 1 1 d .
C12 C 1.06600(18) 0.14607(11) 0.69677(11) 0.0136(4) Uani 1 1 d .
H12 H 1.0320 0.1612 0.6428 0.016 Uiso 1 1 calc R
C13 C 0.99267(17) 0.14370(11) 0.75091(12) 0.0137(3) Uani 1 1 d .
C14 C 1.27179(18) 0.12744(11) 0.66350(12) 0.0141(4) Uani 1 1 d .
C15 C 1.2025(2) 0.13850(15) 0.57590(13) 0.0232(4) Uani 1 1 d .
H15A H 1.2595 0.1386 0.5416 0.035 Uiso 1 1 calc R
H15B H 1.1591 0.1873 0.5702 0.035 Uiso 1 1 calc R
H15C H 1.1445 0.0967 0.5597 0.035 Uiso 1 1 calc R
C16 C 1.3647(2) 0.19209(12) 0.68717(14) 0.0209(4) Uani 1 1 d .
H16A H 1.4183 0.1923 0.6506 0.031 Uiso 1 1 calc R
H16B H 1.4125 0.1840 0.7423 0.031 Uiso 1 1 calc R
H16C H 1.3224 0.2412 0.6837 0.031 Uiso 1 1 calc R
C17 C 1.34091(19) 0.05151(12) 0.67016(13) 0.0191(4) Uani 1 1 d .
H17A H 1.3946 0.0522 0.6337 0.029 Uiso 1 1 calc R
H17B H 1.2832 0.0093 0.6556 0.029 Uiso 1 1 calc R
H17C H 1.3890 0.0446 0.7254 0.029 Uiso 1 1 calc R
C18 C 1.22144(17) 0.07993(12) 0.94458(11) 0.0143(4) Uani 1 1 d .
C19 C 1.1579(2) 0.00965(13) 0.96844(13) 0.0221(4) Uani 1 1 d .
H19A H 1.1956 -0.0038 1.0243 0.033 Uiso 1 1 calc R
H19B H 1.1654 -0.0333 0.9335 0.033 Uiso 1 1 calc R
H19C H 1.0722 0.0212 0.9627 0.033 Uiso 1 1 calc R
C20 C 1.2125(2) 0.14717(14) 1.00038(13) 0.0227(4) Uani 1 1 d .
H20A H 1.2488 0.1326 1.0561 0.034 Uiso 1 1 calc R
H20B H 1.1273 0.1604 0.9944 0.034 Uiso 1 1 calc R
H20C H 1.2556 0.1913 0.9862 0.034 Uiso 1 1 calc R
C21 C 1.35588(18) 0.05941(13) 0.95861(12) 0.0189(4) Uani 1 1 d .
H21A H 1.3884 0.0453 1.0150 0.028 Uiso 1 1 calc R
H21B H 1.4003 0.1035 0.9457 0.028 Uiso 1 1 calc R
H21C H 1.3647 0.0163 0.9241 0.028 Uiso 1 1 calc R
C22 C 0.68064(17) 0.34086(11) 0.93375(11) 0.0131(3) Uani 1 1 d .
C23 C 0.77472(18) 0.39146(12) 0.96602(12) 0.0156(4) Uani 1 1 d .
C24 C 0.76217(19) 0.43960(12) 1.02787(12) 0.0185(4) Uani 1 1 d .
H24 H 0.8254 0.4746 1.0496 0.022 Uiso 1 1 calc R
C25 C 0.6610(2) 0.43860(13) 1.05921(13) 0.0199(4) Uani 1 1 d .
C26 C 0.5703(2) 0.38638(13) 1.02659(13) 0.0193(4) Uani 1 1 d .
H26 H 0.5008 0.3842 1.0476 0.023 Uiso 1 1 calc R
C27 C 0.57762(18) 0.33738(12) 0.96454(12) 0.0156(4) Uani 1 1 d .
C28 C 0.88954(19) 0.39630(13) 0.93795(13) 0.0201(4) Uani 1 1 d .
H28A H 0.8798 0.4343 0.8950 0.030 Uiso 1 1 calc R
H28B H 0.9070 0.3464 0.9176 0.030 Uiso 1 1 calc R
H28C H 0.9566 0.4113 0.9829 0.030 Uiso 1 1 calc R
C29 C 0.6496(2) 0.49191(15) 1.12551(14) 0.0276(5) Uani 1 1 d .
H29A H 0.7218 0.5242 1.1406 0.041 Uiso 1 1 calc R
H29B H 0.6415 0.4621 1.1721 0.041 Uiso 1 1 calc R
H29C H 0.5779 0.5242 1.1070 0.041 Uiso 1 1 calc R
C30 C 0.4756(2) 0.28255(13) 0.93211(14) 0.0212(4) Uani 1 1 d .
H30A H 0.4157 0.2862 0.9641 0.032 Uiso 1 1 calc R
H30B H 0.5074 0.2304 0.9351 0.032 Uiso 1 1 calc R
H30C H 0.4374 0.2954 0.8761 0.032 Uiso 1 1 calc R
O2 O 1.00727(17) 0.35411(11) 0.78442(13) 0.0357(4) Uani 1 1 d .
C31 C 1.13205(4) 0.331054(18) 0.798726(13) 0.0339(6) Uani 1 1 d .
H31A H 1.13882(4) 0.274788(13) 0.802487(13) 0.041 Uiso 1 1 calc R
H31B H 1.18005(4) 0.35339(2) 0.849491(9) 0.041 Uiso 1 1 calc R
C32 C 1.17972(4) 0.36138(2) 0.72490(2) 0.0363(6) Uani 1 1 d R
H32A H 1.26402(5) 0.37988(2) 0.742155(19) 0.044 Uiso 1 1 calc R
H32B H 1.17397(4) 0.321702(17) 0.68321(3) 0.044 Uiso 1 1 calc R
C33 C 1.08837(3) 0.42873(3) 0.69493(2) 0.0314(5) Uani 1 1 d R
H33A H 1.04295(3) 0.42044(3) 0.63871(3) 0.038 Uiso 1 1 calc R
H33B H 1.13147(4) 0.47805(3) 0.69859(2) 0.038 Uiso 1 1 calc R
C34 C 1.00022(2) 0.42755(3) 0.753203(18) 0.0173(4) Uani 1 1 d R
H34A H 1.02607(3) 0.46547(3) 0.796689(13) 0.021 Uiso 1 1 calc R
H34B H 0.916482(15) 0.43942(3) 0.72332(2) 0.021 Uiso 1 1 calc R
N1 N 0.829995(11) 0.231441(9) 0.768148(16) 0.0123(3) Uani 1 1 d R
N2 N 0.688432(19) 0.288982(14) 0.869391(8) 0.0122(3) Uani 1 1 d R
O1 O 0.96812(2) 0.115763(11) 0.882086(7) 0.0158(3) Uani 1 1 d R
Cl1 Cl 0.902879(14) 0.214483(8) 1.027666(17) 0.01934(10) Uani 1 1 d R
Cl2 Cl 0.65175(2) 0.105633(12) 0.855629(9) 0.02082(10) Uani 1 1 d R
In1 In 0.827979(11) 0.185597(7) 0.889925(7) 0.01193(4) Uani 1 1 d R
H2N H 0.6273 0.2584 0.8600 0.017(6) Uiso 1 1 d R
H1N H 0.8827 0.2653 0.7698 0.023(7) Uiso 1 1 d R

loop_
_atom_site_aniso_label
_atom_site_aniso_U_11
_atom_site_aniso_U_22
_atom_site_aniso_U_33
_atom_site_aniso_U_23
_atom_site_aniso_U_13
_atom_site_aniso_U_12
C1 0.0099(8) 0.0140(8) 0.0125(8) 0.0004(7) 0.0017(6) 0.0014(6)
C2 0.0169(9) 0.0201(10) 0.0121(9) 0.0027(7) 0.0036(7) 0.0034(7)
C3 0.0201(10) 0.0187(9) 0.0128(9) 0.0020(7) 0.0015(7) 0.0036(8)
C4 0.0238(10) 0.0177(10) 0.0153(9) 0.0037(7) 0.0031(8) 0.0061(8)
C5 0.0146(9) 0.0144(9) 0.0139(9) 0.0015(7) 0.0023(7) 0.0031(7)
C6 0.0128(8) 0.0128(8) 0.0110(8) 0.0016(6) 0.0023(7) 0.0013(7)
C7 0.0133(8) 0.0165(9) 0.0135(8) -0.0024(7) 0.0025(7) 0.0025(7)
C8 0.0131(8) 0.0116(8) 0.0129(8) -0.0010(7) 0.0039(7) 0.0003(6)
C9 0.0136(8) 0.0109(8) 0.0122(8) -0.0006(6) 0.0019(7) 0.0010(6)
C10 0.0112(8) 0.0135(9) 0.0160(9) -0.0009(7) 0.0020(7) 0.0010(7)
C11 0.0142(8) 0.0118(8) 0.0137(8) -0.0003(7) 0.0047(7) -0.0001(7)
C12 0.0152(9) 0.0132(8) 0.0119(8) 0.0003(7) 0.0025(7) 0.0018(7)
C13 0.0119(8) 0.0140(9) 0.0146(9) 0.0000(7) 0.0026(7) 0.0018(7)
C14 0.0135(8) 0.0154(9) 0.0142(9) 0.0008(7) 0.0049(7) 0.0017(7)
C15 0.0181(10) 0.0371(13) 0.0153(10) 0.0041(9) 0.0060(8) 0.0027(9)
C16 0.0194(10) 0.0179(10) 0.0276(11) -0.0017(8) 0.0104(9) -0.0040(8)
C17 0.0204(10) 0.0190(10) 0.0200(10) -0.0002(8) 0.0092(8) 0.0028(8)
C18 0.0127(8) 0.0173(9) 0.0117(8) -0.0006(7) 0.0008(7) 0.0011(7)
C19 0.0206(10) 0.0230(11) 0.0208(10) 0.0095(8) 0.0017(8) 0.0004(8)
C20 0.0207(10) 0.0288(12) 0.0173(10) -0.0077(8) 0.0019(8) 0.0040(9)
C21 0.0149(9) 0.0262(11) 0.0140(9) -0.0023(8) 0.0002(7) 0.0048(8)
C22 0.0145(8) 0.0133(8) 0.0112(8) 0.0014(7) 0.0027(7) 0.0027(7)
C23 0.0145(9) 0.0177(9) 0.0138(9) 0.0029(7) 0.0023(7) 0.0017(7)
C24 0.0199(10) 0.0173(9) 0.0163(9) -0.0004(7) 0.0006(8) -0.0004(8)
C25 0.0256(11) 0.0189(10) 0.0148(9) -0.0005(8) 0.0044(8) 0.0050(8)
C26 0.0211(10) 0.0214(10) 0.0175(9) 0.0003(8) 0.0086(8) 0.0034(8)
C27 0.0144(9) 0.0173(9) 0.0155(9) 0.0023(7) 0.0044(7) 0.0015(7)
C28 0.0135(9) 0.0254(11) 0.0201(10) -0.0005(8) 0.0017(8) -0.0026(8)
C29 0.0329(12) 0.0280(12) 0.0219(11) -0.0070(9) 0.0069(9) 0.0045(10)
C30 0.0189(10) 0.0238(11) 0.0241(11) -0.0035(9) 0.0111(8) -0.0049(8)
O2 0.0315(10) 0.0309(10) 0.0469(11) 0.0023(8) 0.0136(9) -0.0034(8)
C31 0.0298(13) 0.0271(12) 0.0411(15) 0.0024(11) 0.0018(11) -0.0021(10)
C32 0.0541(17) 0.0266(12) 0.0220(11) -0.0064(10) -0.0024(11) 0.0194(12)
C33 0.0300(13) 0.0274(12) 0.0379(14) 0.0094(10) 0.0105(11) 0.0042(10)
C34 0.0141(9) 0.0151(9) 0.0243(10) -0.0012(8) 0.0082(8) -0.0029(7)
N1 0.0103(7) 0.0137(7) 0.0127(7) 0.0000(6) 0.0023(6) 0.0017(6)
N2 0.0125(7) 0.0127(7) 0.0119(7) 0.0015(6) 0.0037(6) 0.0008(6)
O1 0.0150(7) 0.0183(7) 0.0154(7) 0.0033(5) 0.0064(5) 0.0048(5)
Cl1 0.0214(2) 0.0247(2) 0.0117(2) 0.00044(18) 0.00373(17) 0.00623(19)
Cl2 0.0152(2) 0.0180(2) 0.0280(3) 0.00461(19) 0.00287(19) -0.00178(17)
In1 0.01146(7) 0.01331(7) 0.01142(7) 0.00170(5) 0.00356(5) 0.00171(5)

loop_
_atom_type_symbol
_atom_type_description
_atom_type_scat_dispersion_real
_atom_type_scat_dispersion_imag
_atom_type_scat_source
C C 0.0033 0.0016 'International Tables Vol C Tables 4.2.6.8 and 6.1.1.4'
H H 0.0000 0.0000 'International Tables Vol C Tables 4.2.6.8 and 6.1.1.4'
N N 0.0061 0.0033 'International Tables Vol C Tables 4.2.6.8 and 6.1.1.4'
O O 0.0106 0.0060 'International Tables Vol C Tables 4.2.6.8 and 6.1.1.4'
Cl Cl 0.1484 0.1585 'International Tables Vol C Tables 4.2.6.8 and 6.1.1.4'
In In -0.7276 1.3100 'International Tables Vol C Tables 4.2.6.8 and 6.1.1.4'

loop_
_geom_angle_atom_site_label_1
_geom_angle_atom_site_label_2
_geom_angle_atom_site_label_3
_geom_angle
N1 C1 C2 112.41(14)
N1 C1 C6 108.43(13)
C2 C1 C6 110.20(16)
N1 C1 H1 108.6
C2 C1 H1 108.6
C6 C1 H1 108.6
C3 C2 C1 112.36(16)
C3 C2 H2A 109.1
C1 C2 H2A 109.1
C3 C2 H2B 109.1
C1 C2 H2B 109.1
H2A C2 H2B 107.9
C2 C3 C4 111.02(17)
C2 C3 H3A 109.4
C4 C3 H3A 109.4
C2 C3 H3B 109.4
C4 C3 H3B 109.4
H3A C3 H3B 108.0
C5 C4 C3 110.47(17)
C5 C4 H4A 109.6
C3 C4 H4A 109.6
C5 C4 H4B 109.6
C3 C4 H4B 109.6
H4A C4 H4B 108.1
C6 C5 C4 110.47(16)
C6 C5 H5A 109.6
C4 C5 H5A 109.6
C6 C5 H5B 109.6
C4 C5 H5B 109.6
H5A C5 H5B 108.1
N2 C6 C5 111.82(14)
N2 C6 C1 109.37(14)
C5 C6 C1 111.10(16)
N2 C6 H6 108.1
C5 C6 H6 108.1
C1 C6 H6 108.1
N1 C7 C13 111.32(14)
N1 C7 H7A 109.4
C13 C7 H7A 109.4
N1 C7 H7B 109.4
C13 C7 H7B 109.4
H7A C7 H7B 108.0
O1 C8 C13 120.70(16)
O1 C8 C9 119.97(16)
C13 C8 C9 119.32(17)
C10 C9 C8 117.26(17)
C10 C9 C18 121.46(17)
C8 C9 C18 121.28(17)
C9 C10 C11 124.26(18)
C9 C10 H10 117.9
C11 C10 H10 117.9
C12 C11 C10 117.13(17)
C12 C11 C14 123.53(17)
C10 C11 C14 119.34(17)
C11 C12 C13 121.21(18)
C11 C12 H12 119.4
C13 C12 H12 119.4
C12 C13 C8 120.80(18)
C12 C13 C7 119.19(17)
C8 C13 C7 120.01(17)
C15 C14 C11 112.05(16)
C15 C14 C16 108.80(18)
C11 C14 C16 109.74(16)
C15 C14 C17 108.29(17)
C11 C14 C17 109.79(16)
C16 C14 C17 108.08(17)
C14 C15 H15A 109.5
C14 C15 H15B 109.5
H15A C15 H15B 109.5
C14 C15 H15C 109.5
H15A C15 H15C 109.5
H15B C15 H15C 109.5
C14 C16 H16A 109.5
C14 C16 H16B 109.5
H16A C16 H16B 109.5
C14 C16 H16C 109.5
H16A C16 H16C 109.5
H16B C16 H16C 109.5
C14 C17 H17A 109.5
C14 C17 H17B 109.5
H17A C17 H17B 109.5
C14 C17 H17C 109.5
H17A C17 H17C 109.5
H17B C17 H17C 109.5
C9 C18 C19 110.95(16)
C9 C18 C21 112.20(16)
C19 C18 C21 106.87(17)
C9 C18 C20 109.54(17)
C19 C18 C20 109.77(18)
C21 C18 C20 107.42(16)
C18 C19 H19A 109.5
C18 C19 H19B 109.5
H19A C19 H19B 109.5
C18 C19 H19C 109.5
H19A C19 H19C 109.5
H19B C19 H19C 109.5
C18 C20 H20A 109.5
C18 C20 H20B 109.5
H20A C20 H20B 109.5
C18 C20 H20C 109.5
H20A C20 H20C 109.5
H20B C20 H20C 109.5
C18 C21 H21A 109.5
C18 C21 H21B 109.5
H21A C21 H21B 109.5
C18 C21 H21C 109.5
H21A C21 H21C 109.5
H21B C21 H21C 109.5
C23 C22 C27 120.70(18)
C23 C22 N2 120.91(16)
C27 C22 N2 118.36(16)
C24 C23 C22 118.25(19)
C24 C23 C28 118.21(19)
C22 C23 C28 123.54(18)
C25 C24 C23 122.8(2)
C25 C24 H24 118.6
C23 C24 H24 118.6
C24 C25 C26 117.33(19)
C24 C25 C29 121.5(2)
C26 C25 C29 121.2(2)
C27 C26 C25 122.4(2)
C27 C26 H26 118.8
C25 C26 H26 118.8
C26 C27 C22 118.57(19)
C26 C27 C30 119.38(19)
C22 C27 C30 122.05(18)
C23 C28 H28A 109.5
C23 C28 H28B 109.5
H28A C28 H28B 109.5
C23 C28 H28C 109.5
H28A C28 H28C 109.5
H28B C28 H28C 109.5
C25 C29 H29A 109.5
C25 C29 H29B 109.5
H29A C29 H29B 109.5
C25 C29 H29C 109.5
H29A C29 H29C 109.5
H29B C29 H29C 109.5
C27 C30 H30A 109.5
C27 C30 H30B 109.5
H30A C30 H30B 109.5
C27 C30 H30C 109.5
H30A C30 H30C 109.5
H30B C30 H30C 109.5
C34 O2 C31 106.60(13)
O2 C31 C32 106.79(8)
O2 C31 H31A 110.4
C32 C31 H31A 110.4
O2 C31 H31B 110.4
C32 C31 H31B 110.4
H31A C31 H31B 108.6
C33 C32 C31 100.5
C33 C32 H32A 111.7
C31 C32 H32A 111.7
C33 C32 H32B 111.7
C31 C32 H32B 111.7
H32A C32 H32B 109.5
C32 C33 C34 104.8
C32 C33 H33A 110.8
C34 C33 H33A 110.8
C32 C33 H33B 110.8
C34 C33 H33B 110.8
H33A C33 H33B 108.9
O2 C34 C33 105.74(8)
O2 C34 H34A 110.6
C33 C34 H34A 110.6
O2 C34 H34B 110.6
C33 C34 H34B 110.6
H34A C34 H34B 108.8
C1 N1 C7 114.28(10)
C1 N1 In1 108.41(7)
C7 N1 In1 105.67(8)
C1 N1 H1N 107.6
C7 N1 H1N 108.0
In1 N1 H1N 113.1
C22 N2 C6 115.24(11)
C22 N2 In1 121.88(7)
C6 N2 In1 109.88(7)
C22 N2 H2N 109.4
C6 N2 H2N 104.4
In1 N2 H2N 92.1
C8 O1 In1 127.83(8)
O1 In1 N1 87.9
O1 In1 Cl1 95.7
N1 In1 Cl1 140.5
O1 In1 N2 162.1
N1 In1 N2 75.6
Cl1 In1 N2 92.8
O1 In1 Cl2 104.9
N1 In1 Cl2 100.4
Cl1 In1 Cl2 116.4
N2 In1 Cl2 85.3

loop_
_geom_bond_atom_site_label_1
_geom_bond_atom_site_label_2
_geom_bond_distance
C1 N1 1.4925(18)
C1 C2 1.529(3)
C1 C6 1.531(3)
C1 H1 1.0000
C2 C3 1.525(3)
C2 H2A 0.9900
C2 H2B 0.9900
C3 C4 1.528(3)
C3 H3A 0.9900
C3 H3B 0.9900
C4 C5 1.524(3)
C4 H4A 0.9900
C4 H4B 0.9900
C5 C6 1.525(3)
C5 H5A 0.9900
C5 H5B 0.9900
C6 N2 1.4954(19)
C6 H6 1.0000
C7 N1 1.5013(19)
C7 C13 1.507(3)
C7 H7A 0.9900
C7 H7B 0.9900
C8 O1 1.3467(19)
C8 C13 1.405(3)
C8 C9 1.422(3)
C9 C10 1.396(3)
C9 C18 1.531(3)
C10 C11 1.399(3)
C10 H10 0.9500
C11 C12 1.386(3)
C11 C14 1.532(3)
C12 C13 1.398(3)
C12 H12 0.9500
C14 C15 1.531(3)
C14 C16 1.536(3)
C14 C17 1.536(3)
C15 H15A 0.9800
C15 H15B 0.9800
C15 H15C 0.9800
C16 H16A 0.9800
C16 H16B 0.9800
C16 H16C 0.9800
C17 H17A 0.9800
C17 H17B 0.9800
C17 H17C 0.9800
C18 C19 1.535(3)
C18 C21 1.536(3)
C18 C20 1.538(3)
C19 H19A 0.9800
C19 H19B 0.9800
C19 H19C 0.9800
C20 H20A 0.9800
C20 H20B 0.9800
C20 H20C 0.9800
C21 H21A 0.9800
C21 H21B 0.9800
C21 H21C 0.9800
C22 C23 1.397(3)
C22 C27 1.405(3)
C22 N2 1.4515(19)
C23 C24 1.392(3)
C23 C28 1.507(3)
C24 C25 1.390(3)
C24 H24 0.9500
C25 C26 1.392(3)
C25 C29 1.504(3)
C26 C27 1.388(3)
C26 H26 0.9500
C27 C30 1.506(3)
C28 H28A 0.9800
C28 H28B 0.9800
C28 H28C 0.9800
C29 H29A 0.9800
C29 H29B 0.9800
C29 H29C 0.9800
C30 H30A 0.9800
C30 H30B 0.9800
C30 H30C 0.9800
O2 C34 1.388(2)
O2 C31 1.442(2)
C31 C32 1.5913
C31 H31A 0.9893
C31 H31B 0.9893
C32 C33 1.5743
C32 H32A 0.9889
C32 H32B 0.9889
C33 C34 1.5862
C33 H33A 0.9883
C33 H33B 0.9883
C34 H34A 0.9890
C34 H34B 0.9887
N1 In1 2.2482
N1 H1N 0.8399
N2 In1 2.3795
N2 H2N 0.8627
O1 In1 2.0445
Cl1 In1 2.3655
Cl2 In1 2.4019

loop_
_geom_torsion_atom_site_label_1
_geom_torsion_atom_site_label_2
_geom_torsion_atom_site_label_3
_geom_torsion_atom_site_label_4
_geom_torsion
N1 C1 C2 C3 -175.26(15)
C6 C1 C2 C3 -54.2(2)
C1 C2 C3 C4 54.6(2)
C2 C3 C4 C5 -56.0(2)
C3 C4 C5 C6 58.0(2)
C4 C5 C6 N2 179.09(14)
C4 C5 C6 C1 -58.4(2)
N1 C1 C6 N2 -56.82(17)
C2 C1 C6 N2 179.76(14)
N1 C1 C6 C5 179.27(14)
C2 C1 C6 C5 55.9(2)
O1 C8 C9 C10 177.26(16)
C13 C8 C9 C10 -1.2(3)
O1 C8 C9 C18 -3.1(3)
C13 C8 C9 C18 178.46(18)
C8 C9 C10 C11 -0.2(3)
C18 C9 C10 C11 -179.92(18)
C9 C10 C11 C12 1.4(3)
C9 C10 C11 C14 -178.96(18)
C10 C11 C12 C13 -1.1(3)
C14 C11 C12 C13 179.26(18)
C11 C12 C13 C8 -0.3(3)
C11 C12 C13 C7 -179.62(18)
O1 C8 C13 C12 -176.97(16)
C9 C8 C13 C12 1.5(3)
O1 C8 C13 C7 2.4(3)
C9 C8 C13 C7 -179.17(17)
N1 C7 C13 C12 -120.10(18)
N1 C7 C13 C8 60.5(2)
C12 C11 C14 C15 -9.6(3)
C10 C11 C14 C15 170.84(19)
C12 C11 C14 C16 111.4(2)
C10 C11 C14 C16 -68.2(2)
C12 C11 C14 C17 -129.9(2)
C10 C11 C14 C17 50.5(2)
C10 C9 C18 C19 -121.9(2)
C8 C9 C18 C19 58.4(2)
C10 C9 C18 C21 -2.5(3)
C8 C9 C18 C21 177.85(18)
C10 C9 C18 C20 116.7(2)
C8 C9 C18 C20 -62.9(2)
C27 C22 C23 C24 -1.7(3)
N2 C22 C23 C24 -179.75(16)
C27 C22 C23 C28 177.79(19)
N2 C22 C23 C28 -0.3(3)
C22 C23 C24 C25 0.8(3)
C28 C23 C24 C25 -178.68(19)
C23 C24 C25 C26 0.4(3)
C23 C24 C25 C29 -179.4(2)
C24 C25 C26 C27 -0.8(3)
C29 C25 C26 C27 179.0(2)
C25 C26 C27 C22 0.0(3)
C25 C26 C27 C30 -179.8(2)
C23 C22 C27 C26 1.3(3)
N2 C22 C27 C26 179.41(16)
C23 C22 C27 C30 -178.91(19)
N2 C22 C27 C30 -0.8(3)
C34 O2 C31 C32 -40.11(14)
O2 C31 C32 C33 23.32(8)
C31 C32 C33 C34 -1.0
C31 O2 C34 C33 38.65(13)
C32 C33 C34 O2 -22.38(9)
C2 C1 N1 C7 -65.41(18)
C6 C1 N1 C7 172.50(13)
C2 C1 N1 In1 177.04(12)
C6 C1 N1 In1 54.96(14)
C13 C7 N1 C1 167.15(14)
C13 C7 N1 In1 -73.74(15)
C23 C22 N2 C6 -69.0(2)
C27 C22 N2 C6 112.89(17)
C23 C22 N2 In1 68.39(19)
C27 C22 N2 In1 -109.72(15)
C5 C6 N2 C22 -64.25(17)
C1 C6 N2 C22 172.27(13)
C5 C6 N2 In1 153.44(12)
C1 C6 N2 In1 29.95(15)
C13 C8 O1 In1 -38.3(2)
C9 C8 O1 In1 143.26(13)
C8 O1 In1 N1 15.72(10)
C8 O1 In1 Cl1 -124.87(10)
C8 O1 In1 N2 -7.05(10)
C8 O1 In1 Cl2 115.92(10)
C1 N1 In1 O1 158.68(8)
C7 N1 In1 O1 35.76(8)
C1 N1 In1 Cl1 -104.90(8)
C7 N1 In1 Cl1 132.18(8)
C1 N1 In1 N2 -28.39(8)
C7 N1 In1 N2 -151.31(8)
C1 N1 In1 Cl2 53.94(8)
C7 N1 In1 Cl2 -68.98(8)
C22 N2 In1 O1 -117.01(9)
C6 N2 In1 O1 22.36(8)
C22 N2 In1 N1 -140.55(9)
C6 N2 In1 N1 -1.18(8)
C22 N2 In1 Cl1 1.21(9)
C6 N2 In1 Cl1 140.58(8)
C22 N2 In1 Cl2 117.43(9)
C6 N2 In1 Cl2 -103.19(8)
